data_1535840
loop_
_publ_author_name
'Carillo-Cabrera, W.'
'Grin', Yu.'
'Borrmann, H.'
'Baenitz, M.'
'Paschen, S.'
'Steglich, F.'

_publ_section_title
;
 Ba6 Ge25: low-temperature Ge-Ge bond breaking during temperature-induced
 structure transformation
;
_journal_name_full 'Journal of Solid State Chemistry'
_journal_page_first 715
_journal_page_last 728
_journal_volume 178
_journal_year 2005
_chemical_formula_sum 'Ba6 Ge25'
_space_group_IT_number 213
_symmetry_space_group_name_Hall 'P 4bd 2ab 3'
_symmetry_space_group_name_H-M 'P 41 3 2'
_cell_angle_alpha 90
_cell_angle_beta 90
_cell_angle_gamma 90
_cell_formula_units_Z 4
_cell_length_a 14.5502
_cell_length_b 14.5502
_cell_length_c 14.5502
_cell_volume 3080.398
_citation_journal_id_ASTM JSSCBI
_cod_data_source_file Carillo-Cabrera_JSSCBI_2005_1769.cif
_cod_data_source_block Ba6Ge25
_cod_original_cell_volume 3080.399
_cod_database_code 1535840

loop_
_symmetry_equiv_pos_as_xyz
x,y,z
-y+1/4,x+3/4,z+1/4
-x+1/2,-y,z+1/2
y+1/4,-x+1/4,z+3/4
x+1/2,-y+1/2,-z
y+3/4,x+1/4,-z+1/4
-x,y+1/2,-z+1/2
-y+3/4,-x+3/4,-z+3/4
z,x,y
-x+1/4,z+3/4,y+1/4
-z+1/2,-x,y+1/2
x+1/4,-z+1/4,y+3/4
z+1/2,-x+1/2,-y
x+3/4,z+1/4,-y+1/4
-z,x+1/2,-y+1/2
-x+3/4,-z+3/4,-y+3/4
y,z,x
y+1/2,-z+1/2,-x
z+3/4,y+1/4,-x+1/4
-y,z+1/2,-x+1/2
-z+3/4,-y+3/4,-x+3/4
-y+1/2,-z,x+1/2
z+1/4,-y+1/4,x+3/4
-z+1/4,y+3/4,x+1/4

loop_
_atom_site_label
_atom_site_type_symbol
_atom_site_fract_x
_atom_site_fract_y
_atom_site_fract_z
_atom_site_occupancy
_atom_site_U_iso_or_equiv
Ge5 Ge 0.1938 0.8079 0.0238 0.14 0.0
Ge2 Ge 0.92504 0.92504 0.92504 1 0.0
Ge7 Ge 0.9086 0.0781 0.8535 0.28 0.0
Ge4 Ge 0.125 0.83332 0.08332 0.72 0.0
Ba2 Ba 0.125 0.181 0.431 0.257 0.0
Ge3 Ge 0.21733 0.21733 0.21733 1 0.0
Ge8 Ge 0.18591 0.99085 0.87724 1 0.0
Ge1 Ge 0.29333 0.95284 0.75118 1 0.0
Ba1 Ba 0.0641 0.0484 0.0679 0.33 0.0
Ge6 Ge 0.9176 0.0872 0.8543 0.72 0.0
Ba3 Ba 0.1574 0.1862 0.4423 0.248 0.0
Ba4 Ba 0.1921 0.1997 0.4629 0.124 0.0
Ba5 Ba 0.36211 0.36211 0.36211 0.5 0.0
